data_9015571
loop_
_publ_author_name
'Steadman, R.'
'Nuttall, P. M.'

_publ_section_title
;
 The crystal structure of amesite
 Note: polytype 6R
;
_journal_name_full 'Acta Crystallographica'
_journal_page_first 510
_journal_page_last 511
_journal_paper_doi 10.1107/S0365110X62001267
_journal_volume 15
_journal_year 1962
_chemical_compound_source 'Saranovskaye, USSR'
_chemical_formula_sum 'Al2 H4 Mg2 O9 Si'
_chemical_name_mineral Amesite
_space_group_IT_number 146
_symmetry_space_group_name_Hall 'R 3'
_symmetry_space_group_name_H-M 'R 3 :H'
_cell_angle_alpha 90
_cell_angle_beta 90
_cell_angle_gamma 120
_cell_length_a 5.31
_cell_length_b 5.31
_cell_length_c 42.1
_cell_formula_units_Z 6
_cell_volume 1028.020
_database_code_amcsd 0018742
_exptl_crystal_density_diffrn 2.701
_cod_original_sg_symbol_H-M 'R 3'
_cod_original_formula_sum 'Mg2 Al2 Si O9 H4'
_cod_database_code 9015571

loop_
_space_group_symop_operation_xyz
x,y,z
2/3+x,1/3+y,1/3+z
1/3+x,2/3+y,2/3+z
-y,x-y,z
2/3-y,1/3+x-y,1/3+z
1/3-y,2/3+x-y,2/3+z
-x+y,-x,z
2/3-x+y,1/3-x,1/3+z
1/3-x+y,2/3-x,2/3+z

loop_
_atom_site_label
_atom_site_fract_x
_atom_site_fract_y
_atom_site_fract_z
_atom_site_occupancy
MgY1 0.33300 0.00000 0.24500 0.66700
AlY1 0.33300 0.00000 0.24500 0.33300
MgY2 0.66700 0.00000 0.07800 0.66600
AlY2 0.66700 0.00000 0.07800 0.33400
SiX1 0.00000 0.00000 0.51400 0.50000
AlX1 0.00000 0.00000 0.51400 0.50000
SiX2 0.00000 0.00000 0.84700 0.50000
AlX2 0.00000 0.00000 0.84700 0.50000
SiX3 0.00000 0.00000 0.34700 0.50000
AlX3 0.00000 0.00000 0.34700 0.50000
SiX4 0.00000 0.00000 0.68100 0.50000
AlX4 0.00000 0.00000 0.68100 0.50000
O1 0.00000 0.00000 0.55400 1.00000
O2 0.00000 0.00000 0.88700 1.00000
O3 0.00000 0.00000 0.38700 1.00000
O4 0.00000 0.00000 0.72100 1.00000
O5 0.55000 0.00000 0.16700 1.00000
O6 0.45000 0.00000 0.00000 1.00000
O-H1 0.66700 0.00000 0.26900 1.00000
O-H2 0.33300 0.00000 0.10200 1.00000
O-H3 0.00000 0.00000 0.22100 1.00000
O-H4 0.00000 0.00000 0.05400 1.00000

loop_
_cod_related_entry_id
_cod_related_entry_database
_cod_related_entry_code
1 AMCSD 0018742
